data_4022200
loop_
_publ_author_name
'N. Satish Kumar'
'Praveen Kommana'
'J. J. Vittal'
'K. C. Kumara Swamy'

_publ_section_title
;
 Pentacoordinate Phosphoranes with Reversed Apicophilicity
 as Stable Intermediates in a Mitsunobu-Type Reaction
;
_journal_name_full 'Journal of Organic Chemistry'
_journal_page_first 6653
_journal_page_last 6658
_journal_paper_doi 10.1021/jo011150a
_journal_volume 67
_journal_year 2002
_chemical_formula_sum 'C31 H44 N5 O6 P'
_chemical_formula_weight 613.68
_chemical_name_systematic
; 
 ? 
;
_space_group_IT_number 14
_symmetry_cell_setting monoclinic
_symmetry_space_group_name_Hall '-P 2ybc'
_symmetry_space_group_name_H-M 'P 1 21/c 1'
_atom_sites_solution_hydrogens geom
_atom_sites_solution_primary direct
_atom_sites_solution_secondary difmap
_audit_creation_method SHELXL-97
_cell_angle_alpha 90.00
_cell_angle_beta 94.6740(10)
_cell_angle_gamma 90.00
_cell_formula_units_Z 4
_cell_length_a 18.0374(10)
_cell_length_b 9.7348(5)
_cell_length_c 19.0824(11)
_cell_measurement_reflns_used 3433
_cell_measurement_temperature 223(2)
_cell_measurement_theta_max 24.8
_cell_measurement_theta_min 2.06
_cell_volume 3339.5(3)
_computing_cell_refinement 'Bruker AXS, SAINT'
_computing_data_collection 'Bruker AXS, SMART'
_computing_data_reduction 'Bruker AXS, SAINT'
_computing_molecular_graphics 'Bruker AXS, SHELXTL'
_computing_publication_material 'Bruker AXS, SHELXTL'
_computing_structure_refinement 'SHELXL-97 (Sheldrick, 1997)'
_computing_structure_solution 'SHELXS-97 (Sheldrick, 1990)'
_diffrn_ambient_temperature 223(2)
_diffrn_measured_fraction_theta_full 1.000
_diffrn_measured_fraction_theta_max 1.000
_diffrn_measurement_method '\w scans'
_diffrn_radiation_monochromator graphite
_diffrn_radiation_source 'fine-focus sealed tube'
_diffrn_radiation_type MoK\a
_diffrn_radiation_wavelength 0.71073
_diffrn_reflns_av_R_equivalents 0.1137
_diffrn_reflns_av_sigmaI/netI 0.0910
_diffrn_reflns_limit_h_max 21
_diffrn_reflns_limit_h_min -19
_diffrn_reflns_limit_k_max 11
_diffrn_reflns_limit_k_min -11
_diffrn_reflns_limit_l_max 22
_diffrn_reflns_limit_l_min -22
_diffrn_reflns_number 18916
_diffrn_reflns_theta_full 24.99
_diffrn_reflns_theta_max 24.99
_diffrn_reflns_theta_min 2.14
_exptl_absorpt_coefficient_mu 0.130
_exptl_absorpt_correction_T_max 0.9808
_exptl_absorpt_correction_T_min 0.5760
_exptl_absorpt_correction_type 'sadabs (Sheldrick, 1996)'
_exptl_crystal_colour colorless
_exptl_crystal_density_diffrn 1.221
_exptl_crystal_density_meas ?
_exptl_crystal_density_method .
_exptl_crystal_description 'cut, block'
_exptl_crystal_F_000 1312
_exptl_crystal_size_max 0.23
_exptl_crystal_size_mid 0.18
_exptl_crystal_size_min 0.15
_refine_diff_density_max 0.413
_refine_diff_density_min -0.564
_refine_diff_density_rms 0.084
_refine_ls_extinction_method none
_refine_ls_goodness_of_fit_ref 1.084
_refine_ls_hydrogen_treatment mixed
_refine_ls_matrix_type full
_refine_ls_number_parameters 388
_refine_ls_number_reflns 5896
_refine_ls_number_restraints 0
_refine_ls_restrained_S_all 1.084
_refine_ls_R_factor_all 0.1077
_refine_ls_R_factor_gt 0.0797
_refine_ls_shift/su_max 0.001
_refine_ls_shift/su_mean 0.000
_refine_ls_structure_factor_coef Fsqd
_refine_ls_weighting_details 'calc w=1/[\s^2^(Fo^2^)+(0.0799P)^2^+2.1187P] where P=(Fo^2^+2Fc^2^)/3'
_refine_ls_weighting_scheme calc
_refine_ls_wR_factor_gt 0.1745
_refine_ls_wR_factor_ref 0.1905
_reflns_number_gt 4474
_reflns_number_total 5896
_reflns_threshold_expression >2sigma(I)
_cod_data_source_file jo011150a_s2.cif
_cod_data_source_block compd2b
_cod_original_sg_symbol_H-M 'P 21/c'
_cod_database_code 4022200

loop_
_symmetry_equiv_pos_as_xyz
'x, y, z'
'-x, y+1/2, -z+1/2'
'-x, -y, -z'
'x, -y-1/2, z-1/2'

loop_
_atom_site_label
_atom_site_type_symbol
_atom_site_fract_x
_atom_site_fract_y
_atom_site_fract_z
_atom_site_U_iso_or_equiv
_atom_site_adp_type
_atom_site_occupancy
_atom_site_symmetry_multiplicity
_atom_site_calc_flag
_atom_site_refinement_flags
P1 P 0.26565(5) 0.59239(8) 0.46808(5) 0.0247(2) Uani 1 1 d .
O1 O 0.32278(12) 0.4867(2) 0.43210(12) 0.0299(6) Uani 1 1 d .
O2 O 0.19112(12) 0.6425(2) 0.42627(11) 0.0261(5) Uani 1 1 d .
O3 O 0.28054(12) 0.6386(2) 0.54731(12) 0.0265(5) Uani 1 1 d .
O4 O 0.35644(15) 0.2728(2) 0.41317(16) 0.0478(8) Uani 1 1 d .
O5 O 0.13049(14) 0.5381(2) 0.55346(15) 0.0423(7) Uani 1 1 d .
O6 O 0.13762(14) 0.3088(2) 0.54251(16) 0.0451(7) Uani 1 1 d .
N1 N 0.22102(15) 0.4413(3) 0.49421(15) 0.0280(6) Uani 1 1 d .
N2 N 0.25325(15) 0.3172(3) 0.47522(15) 0.0291(7) Uani 1 1 d .
N3 N 0.31850(17) 0.7288(3) 0.43630(16) 0.0341(7) Uani 1 1 d .
N4 N 0.37226(19) 0.7149(3) 0.4051(2) 0.0471(9) Uani 1 1 d .
N5 N 0.4234(3) 0.7140(4) 0.3754(4) 0.117(2) Uani 1 1 d .
C1 C 0.30782(19) 0.3507(3) 0.44191(19) 0.0305(8) Uani 1 1 d .
C2 C 0.3467(2) 0.1228(3) 0.4211(2) 0.0396(10) Uani 1 1 d .
H2 H 0.3026 0.1042 0.4474 0.048 Uiso 1 1 calc R
C3 C 0.4150(3) 0.0704(4) 0.4614(3) 0.0570(12) Uani 1 1 d .
H3A H 0.4192 0.1110 0.5079 0.085 Uiso 1 1 calc R
H3B H 0.4582 0.0947 0.4370 0.085 Uiso 1 1 calc R
H3C H 0.4120 -0.0288 0.4654 0.085 Uiso 1 1 calc R
C4 C 0.3348(3) 0.0654(4) 0.3490(2) 0.0572(12) Uani 1 1 d .
H4A H 0.2894 0.1032 0.3258 0.086 Uiso 1 1 calc R
H4B H 0.3305 -0.0338 0.3515 0.086 Uiso 1 1 calc R
H4C H 0.3766 0.0893 0.3225 0.086 Uiso 1 1 calc R
C5 C 0.16013(19) 0.4370(3) 0.53257(19) 0.0295(8) Uani 1 1 d .
C6 C 0.0667(2) 0.2947(4) 0.5744(3) 0.0526(12) Uani 1 1 d .
H6 H 0.0570 0.3785 0.6016 0.063 Uiso 1 1 calc R
C7 C 0.0729(3) 0.1737(6) 0.6222(3) 0.094(2) Uani 1 1 d .
H7A H 0.1127 0.1889 0.6587 0.141 Uiso 1 1 calc R
H7B H 0.0837 0.0923 0.5956 0.141 Uiso 1 1 calc R
H7C H 0.0264 0.1611 0.6435 0.141 Uiso 1 1 calc R
C8 C 0.0096(3) 0.2788(11) 0.5171(4) 0.153(4) Uani 1 1 d .
H8A H 0.0076 0.3609 0.4882 0.230 Uiso 1 1 calc R
H8B H -0.0381 0.2648 0.5360 0.230 Uiso 1 1 calc R
H8C H 0.0212 0.2001 0.4887 0.230 Uiso 1 1 calc R
C9 C 0.17446(18) 0.7753(3) 0.39820(18) 0.0277(8) Uani 1 1 d .
C10 C 0.1565(2) 0.7892(4) 0.32659(19) 0.0333(8) Uani 1 1 d .
C11 C 0.1387(2) 0.9234(4) 0.3042(2) 0.0436(10) Uani 1 1 d .
H11 H 0.1265 0.9388 0.2560 0.052 Uiso 1 1 calc R
C12 C 0.1383(2) 1.0343(4) 0.3496(2) 0.0431(10) Uani 1 1 d .
C13 C 0.15302(19) 1.0115(4) 0.4200(2) 0.0365(9) Uani 1 1 d .
H13 H 0.1511 1.0856 0.4514 0.044 Uiso 1 1 calc R
C14 C 0.17076(18) 0.8816(3) 0.44626(18) 0.0277(8) Uani 1 1 d .
C15 C 0.17942(18) 0.8592(3) 0.52477(18) 0.0288(8) Uani 1 1 d .
H15A H 0.1624 0.7659 0.5342 0.035 Uiso 1 1 calc R
H15B H 0.1459 0.9229 0.5463 0.035 Uiso 1 1 calc R
C16 C 0.25625(19) 0.8768(3) 0.56157(17) 0.0269(7) Uani 1 1 d .
C17 C 0.2782(2) 1.0045(3) 0.58823(18) 0.0313(8) Uani 1 1 d .
H17 H 0.2469 1.0807 0.5794 0.038 Uiso 1 1 calc R
C18 C 0.3455(2) 1.0212(4) 0.62759(19) 0.0361(9) Uani 1 1 d .
C19 C 0.3895(2) 0.9074(4) 0.64210(19) 0.0362(9) Uani 1 1 d .
H19 H 0.4342 0.9186 0.6705 0.043 Uiso 1 1 calc R
C20 C 0.37092(19) 0.7759(3) 0.61666(18) 0.0299(8) Uani 1 1 d .
C21 C 0.30425(19) 0.7683(3) 0.57367(17) 0.0259(7) Uani 1 1 d .
C22 C 0.1511(2) 0.6680(4) 0.27529(19) 0.0428(10) Uani 1 1 d .
C23 C 0.2269(3) 0.5994(6) 0.2715(2) 0.0689(15) Uani 1 1 d .
H23A H 0.2624 0.6666 0.2571 0.103 Uiso 1 1 calc R
H23B H 0.2226 0.5251 0.2375 0.103 Uiso 1 1 calc R
H23C H 0.2438 0.5631 0.3174 0.103 Uiso 1 1 calc R
C24 C 0.0945(3) 0.5647(4) 0.2977(2) 0.0552(12) Uani 1 1 d .
H24A H 0.0467 0.6095 0.2996 0.083 Uiso 1 1 calc R
H24B H 0.1108 0.5288 0.3439 0.083 Uiso 1 1 calc R
H24C H 0.0899 0.4899 0.2641 0.083 Uiso 1 1 calc R
C25 C 0.1248(3) 0.7145(5) 0.2007(2) 0.0669(14) Uani 1 1 d .
H25A H 0.0768 0.7591 0.2011 0.100 Uiso 1 1 calc R
H25B H 0.1205 0.6353 0.1698 0.100 Uiso 1 1 calc R
H25C H 0.1606 0.7786 0.1839 0.100 Uiso 1 1 calc R
C26 C 0.1204(3) 1.1777(5) 0.3215(3) 0.0707(15) Uani 1 1 d .
H26A H 0.1113 1.1741 0.2707 0.106 Uiso 1 1 calc R
H26B H 0.1620 1.2384 0.3341 0.106 Uiso 1 1 calc R
H26C H 0.0764 1.2121 0.3417 0.106 Uiso 1 1 calc R
C27 C 0.3684(3) 1.1612(4) 0.6565(3) 0.0613(13) Uani 1 1 d .
H27A H 0.3311 1.2286 0.6408 0.092 Uiso 1 1 calc R
H27B H 0.4159 1.1868 0.6398 0.092 Uiso 1 1 calc R
H27C H 0.3730 1.1579 0.7075 0.092 Uiso 1 1 calc R
C28 C 0.4189(2) 0.6493(4) 0.63735(19) 0.0380(9) Uani 1 1 d .
C29 C 0.4846(2) 0.6862(5) 0.6892(2) 0.0556(12) Uani 1 1 d .
H29A H 0.5159 0.7527 0.6678 0.083 Uiso 1 1 calc R
H29B H 0.5133 0.6042 0.7014 0.083 Uiso 1 1 calc R
H29C H 0.4664 0.7254 0.7313 0.083 Uiso 1 1 calc R
C30 C 0.4516(2) 0.5862(5) 0.5728(2) 0.0547(12) Uani 1 1 d .
H30A H 0.4811 0.6546 0.5507 0.082 Uiso 1 1 calc R
H30B H 0.4115 0.5557 0.5395 0.082 Uiso 1 1 calc R
H30C H 0.4828 0.5085 0.5874 0.082 Uiso 1 1 calc R
C31 C 0.3715(3) 0.5447(4) 0.6732(3) 0.0581(12) Uani 1 1 d .
H31A H 0.3292 0.5189 0.6413 0.087 Uiso 1 1 calc R
H31B H 0.3541 0.5850 0.7153 0.087 Uiso 1 1 calc R
H31C H 0.4011 0.4639 0.6856 0.087 Uiso 1 1 calc R

loop_
_atom_site_aniso_label
_atom_site_aniso_U_11
_atom_site_aniso_U_22
_atom_site_aniso_U_33
_atom_site_aniso_U_23
_atom_site_aniso_U_13
_atom_site_aniso_U_12
P1 0.0252(5) 0.0161(4) 0.0340(5) -0.0010(4) 0.0101(4) -0.0010(3)
O1 0.0288(13) 0.0191(11) 0.0439(14) -0.0002(10) 0.0159(11) -0.0043(10)
O2 0.0283(12) 0.0195(11) 0.0312(12) -0.0017(10) 0.0070(10) -0.0027(9)
O3 0.0259(12) 0.0198(11) 0.0341(13) 0.0032(10) 0.0036(10) -0.0028(9)
O4 0.0456(16) 0.0220(13) 0.081(2) -0.0045(13) 0.0383(15) -0.0007(11)
O5 0.0409(15) 0.0224(13) 0.0678(18) -0.0029(13) 0.0306(14) 0.0002(11)
O6 0.0372(15) 0.0192(12) 0.083(2) 0.0015(13) 0.0322(14) -0.0028(11)
N1 0.0283(15) 0.0149(13) 0.0427(17) -0.0021(12) 0.0136(13) 0.0004(11)
N2 0.0293(16) 0.0173(13) 0.0421(16) -0.0025(13) 0.0121(14) 0.0016(12)
N3 0.0351(18) 0.0216(15) 0.0482(19) -0.0009(13) 0.0193(15) -0.0014(13)
N4 0.047(2) 0.0220(16) 0.077(2) 0.0119(16) 0.032(2) 0.0007(15)
N5 0.102(4) 0.047(3) 0.219(6) 0.028(3) 0.125(5) 0.011(2)
C1 0.0297(19) 0.0214(17) 0.041(2) -0.0044(15) 0.0099(16) 0.0008(15)
C2 0.043(2) 0.0151(17) 0.064(3) -0.0018(17) 0.025(2) -0.0022(15)
C3 0.064(3) 0.043(2) 0.066(3) 0.006(2) 0.012(2) 0.001(2)
C4 0.069(3) 0.033(2) 0.069(3) -0.004(2) 0.001(3) -0.007(2)
C5 0.0269(18) 0.0224(17) 0.040(2) 0.0015(15) 0.0106(16) -0.0018(14)
C6 0.040(2) 0.028(2) 0.094(3) 0.005(2) 0.037(2) -0.0031(17)
C7 0.103(5) 0.083(4) 0.107(5) 0.035(4) 0.069(4) 0.018(3)
C8 0.038(3) 0.275(12) 0.146(7) 0.056(7) 0.001(4) -0.030(5)
C9 0.0234(17) 0.0190(16) 0.041(2) -0.0004(15) 0.0043(15) 0.0011(13)
C10 0.032(2) 0.0335(19) 0.035(2) 0.0032(16) 0.0076(16) -0.0012(16)
C11 0.046(2) 0.042(2) 0.041(2) 0.0086(18) -0.0055(19) -0.0031(19)
C12 0.044(2) 0.030(2) 0.054(2) 0.0054(19) -0.004(2) -0.0002(17)
C13 0.031(2) 0.0257(18) 0.051(2) -0.0051(17) -0.0046(18) 0.0034(15)
C14 0.0217(17) 0.0234(17) 0.0380(19) -0.0040(15) 0.0018(15) -0.0006(14)
C15 0.0270(18) 0.0224(16) 0.0375(19) -0.0051(15) 0.0060(15) 0.0032(14)
C16 0.0320(19) 0.0241(17) 0.0247(17) -0.0035(14) 0.0041(14) -0.0042(15)
C17 0.040(2) 0.0229(17) 0.0318(18) -0.0006(15) 0.0073(16) 0.0023(15)
C18 0.044(2) 0.0302(19) 0.034(2) -0.0041(16) 0.0033(17) -0.0102(17)
C19 0.036(2) 0.039(2) 0.0329(19) 0.0016(16) -0.0044(16) -0.0092(17)
C20 0.0302(19) 0.0292(18) 0.0309(18) 0.0013(15) 0.0069(15) -0.0038(15)
C21 0.0309(19) 0.0217(16) 0.0257(17) -0.0016(14) 0.0052(15) -0.0046(14)
C22 0.055(3) 0.042(2) 0.031(2) -0.0048(17) 0.0039(18) 0.004(2)
C23 0.073(3) 0.088(4) 0.046(3) -0.020(3) 0.009(2) 0.024(3)
C24 0.077(3) 0.040(2) 0.047(2) -0.013(2) -0.007(2) -0.010(2)
C25 0.100(4) 0.061(3) 0.039(2) -0.008(2) -0.001(3) -0.001(3)
C26 0.091(4) 0.037(2) 0.080(3) 0.017(2) -0.018(3) 0.009(2)
C27 0.073(3) 0.036(2) 0.071(3) -0.010(2) -0.014(3) -0.015(2)
C28 0.037(2) 0.038(2) 0.037(2) -0.0005(17) -0.0022(17) 0.0028(17)
C29 0.052(3) 0.064(3) 0.049(2) 0.000(2) -0.010(2) 0.011(2)
C30 0.048(3) 0.057(3) 0.058(3) -0.011(2) -0.003(2) 0.022(2)
C31 0.060(3) 0.045(2) 0.068(3) 0.020(2) -0.003(2) 0.000(2)

loop_
_atom_type_symbol
_atom_type_description
_atom_type_scat_dispersion_real
_atom_type_scat_dispersion_imag
_atom_type_scat_source
C C 0.0033 0.0016 'International Tables Vol C Tables 4.2.6.8 and 6.1.1.4'
H H 0.0000 0.0000 'International Tables Vol C Tables 4.2.6.8 and 6.1.1.4'
N N 0.0061 0.0033 'International Tables Vol C Tables 4.2.6.8 and 6.1.1.4'
O O 0.0106 0.0060 'International Tables Vol C Tables 4.2.6.8 and 6.1.1.4'
P P 0.1023 0.0942 'International Tables Vol C Tables 4.2.6.8 and 6.1.1.4'

loop_
_geom_angle_atom_site_label_1
_geom_angle_atom_site_label_2
_geom_angle_atom_site_label_3
_geom_angle
O3 P1 O2 117.75(12)
O3 P1 O1 120.94(13)
O2 P1 O1 121.17(12)
O3 P1 N1 90.73(13)
O2 P1 N1 90.64(13)
O1 P1 N1 84.98(12)
O3 P1 N3 93.44(13)
O2 P1 N3 93.15(13)
O1 P1 N3 87.32(12)
N1 P1 N3 172.30(14)
C1 O1 P1 114.3(2)
C9 O2 P1 127.9(2)
C21 O3 P1 128.2(2)
C1 O4 C2 116.0(3)
C5 O6 C6 115.7(3)
C5 N1 N2 118.7(3)
C5 N1 P1 125.4(2)
N2 N1 P1 115.9(2)
C1 N2 N1 105.4(3)
N4 N3 P1 124.9(2)
N5 N4 N3 173.9(4)
N2 C1 O4 129.7(3)
N2 C1 O1 119.4(3)
O4 C1 O1 110.9(3)
O4 C2 C4 106.6(3)
O4 C2 C3 106.9(3)
C4 C2 C3 113.6(3)
O5 C5 O6 124.8(3)
O5 C5 N1 123.4(3)
O6 C5 N1 111.8(3)
C8 C6 O6 106.7(4)
C8 C6 C7 113.0(5)
O6 C6 C7 107.7(4)
C10 C9 C14 124.0(3)
C10 C9 O2 119.1(3)
C14 C9 O2 116.7(3)
C9 C10 C11 114.9(3)
C9 C10 C22 123.5(3)
C11 C10 C22 121.4(3)
C12 C11 C10 123.2(4)
C13 C12 C11 118.6(3)
C13 C12 C26 121.0(4)
C11 C12 C26 120.4(4)
C12 C13 C14 121.6(4)
C9 C14 C13 117.6(3)
C9 C14 C15 122.8(3)
C13 C14 C15 119.4(3)
C14 C15 C16 117.5(3)
C21 C16 C17 118.0(3)
C21 C16 C15 122.2(3)
C17 C16 C15 119.7(3)
C18 C17 C16 121.0(3)
C19 C18 C17 118.7(3)
C19 C18 C27 120.9(3)
C17 C18 C27 120.3(4)
C18 C19 C20 123.2(3)
C19 C20 C21 114.9(3)
C19 C20 C28 122.0(3)
C21 C20 C28 123.1(3)
C16 C21 C20 123.8(3)
C16 C21 O3 117.3(3)
C20 C21 O3 118.5(3)
C24 C22 C23 110.4(4)
C24 C22 C10 109.8(3)
C23 C22 C10 110.9(3)
C24 C22 C25 107.1(4)
C23 C22 C25 107.1(4)
C10 C22 C25 111.4(3)
C29 C28 C31 107.5(3)
C29 C28 C30 106.6(3)
C31 C28 C30 111.0(4)
C29 C28 C20 111.7(3)
C31 C28 C20 109.0(3)
C30 C28 C20 111.0(3)

loop_
_geom_bond_atom_site_label_1
_geom_bond_atom_site_label_2
_geom_bond_distance
P1 O3 1.579(2)
P1 O2 1.584(2)
P1 O1 1.645(2)
P1 N1 1.768(3)
P1 N3 1.770(3)
O1 C1 1.367(4)
O2 C9 1.421(4)
O3 C21 1.413(4)
O4 C1 1.313(4)
O4 C2 1.480(4)
O5 C5 1.203(4)
O6 C5 1.331(4)
O6 C6 1.466(4)
N1 C5 1.369(4)
N1 N2 1.401(4)
N2 C1 1.257(4)
N3 N4 1.186(4)
N4 N5 1.121(5)
C2 C4 1.485(6)
C2 C3 1.488(6)
C6 C8 1.448(8)
C6 C7 1.489(7)
C9 C10 1.385(5)
C9 C14 1.388(5)
C10 C11 1.404(5)
C10 C22 1.531(5)
C11 C12 1.386(5)
C12 C13 1.365(5)
C12 C26 1.521(5)
C13 C14 1.389(5)
C14 C15 1.509(5)
C15 C16 1.512(5)
C16 C21 1.373(5)
C16 C17 1.388(5)
C17 C18 1.384(5)
C18 C19 1.378(5)
C18 C27 1.515(5)
C19 C20 1.400(5)
C20 C21 1.401(5)
C20 C28 1.539(5)
C22 C24 1.519(6)
C22 C23 1.529(6)
C22 C25 1.532(6)
C28 C29 1.523(5)
C28 C31 1.527(6)
C28 C30 1.536(6)

loop_
_cod_related_entry_id
_cod_related_entry_database
_cod_related_entry_code
1 ChemSpider 9257779
